data_1100482
loop_
_publ_author_name
'Ghassemzadeh, Mitra'
'Harms, Klaus'
'Dehnicke, Kurt'

_publ_section_title
;
 N,N'-Dim ethylharnstoff als chelatisierende Lewis-S\"aure: Synthese
 und Kristallstrukturen von PPh~4~[Cl(H~2~Me~2~N~2~CO)] und
 (PPh~4~)~2~[Cl(H~2~Me~2~N~2~CO)]Cl /
 N.N'-Dimethylurea as a Chelating Lewis Acid: Synthesis and Crystal
 Structures of PPh~4~[Cl(H~2~Me~2~N~2~CO)] and
 (PPh~4~)~2~[Cl(H~2~Me~2~N2~C~O)]Cl
;
_journal_coden_ASTM ZNBSEN
_journal_issue 10
_journal_name_full
;
 Zeitschrift f\"ur Naturforschung, B: A Journal of Chemical Sciences
;
_journal_page_first 1423
_journal_page_last 1427
_journal_paper_doi 10.1515/znb-1996-1010
_journal_volume 51
_journal_year 1996
_chemical_formula_sum 'C27 H28 Cl N2 O P'
_space_group_IT_number 2
_symmetry_cell_setting triclinic
_symmetry_Int_Tables_number 2
_symmetry_space_group_name_Hall '-P 1'
_symmetry_space_group_name_H-M 'P -1'
_cell_angle_alpha 87.21(3)
_cell_angle_beta 85.95(3)
_cell_angle_gamma 74.16(3)
_cell_formula_units_Z 4
_cell_length_a 10.218(2)
_cell_length_b 11.927(2)
_cell_length_c 21.439(4)
_cod_original_formula_sum 'C27 H28 Cl1 N2 O1 P1'
_cod_database_code 1100482

loop_
_symmetry_equiv_pos_site_id
_symmetry_equiv_pos_as_xyz
1 x,y,z
2 -x,-y,-z

loop_
_atom_site_label
_atom_site_type_symbol
_atom_site_fract_x
_atom_site_fract_y
_atom_site_fract_z
Cl1 Cl 0.28983(7) 0.85114(6) 0.09801(4)
Cl2 Cl 0.16422(7) 0.64408(6) 0.37028(4)
N1 N 0.5526(4) 0.9654(3) 0.1026(2)
H1 H 0.5020(44) 0.9208(38) 0.0887(20)
N2 N 0.3930(4) 1.0349(4) 0.1797(2)
H2 H 0.3531(44) 0.9960(38) 0.1676(20)
O1 O 0.5823(3) 1.0966(3) 0.1690(2)
C1 C 0.5138(4) 1.0353(3) 0.1514(2)
C2 C 0.6799(5) 0.9555(4) 0.0654(3)
H3 H 0.6801(21) 1.031(1) 0.0464(18)
H4 H 0.6884(23) 0.8998(31) 0.0328(14)
H5 H 0.7558(5) 0.9292(39) 0.0921(5)
C3 C 0.3383(6) 1.0998(5) 0.2332(3)
H6 H 0.3532(39) 1.0488(9) 0.2701(3)
H7 H 0.2413(10) 1.1339(31) 0.2297(10)
H8 H 0.3827(32) 1.1613(24) 0.2364(11)
N3 N 0.0452(4) 0.4285(3) 0.3302(2)
H9 H 0.0895(39) 0.4825(36) 0.3320(17)
N4 N -0.0778(3) 0.5154(3) 0.41545(15)
H10 H -0.0198(42) 0.5681(37) 0.4155(19)
O2 O -0.1371(3) 0.3709(2) 0.36955(14)
C4 C -0.0631(3) 0.4356(3) 0.3717(2)
C5 C 0.0753(6) 0.3497(4) 0.2800(2)
H11 H 0.1314(36) 0.2747(12) 0.2944(6)
H12 H 0.1239(37) 0.3804(18) 0.2458(8)
H13 H -0.0090(6) 0.3402(28) 0.2658(13)
C6 C -0.1879(4) 0.5356(4) 0.4631(2)
H14 H -0.1681(16) 0.5802(24) 0.4961(8)
H15 H -0.1977(22) 0.4614(4) 0.4803(11)
H16 H -0.2719(7) 0.5787(25) 0.4449(4)
P1 P 0.24932(7) -0.49999(6) 0.89982(3)
C7 C 0.3104(3) -0.5652(2) 0.97325(13)
C8 C 0.3972(5) -0.6757(3) 0.9756(2)
H17 H 0.4269(5) -0.7158(3) 0.9383(2)
C9 C 0.4411(5) -0.7281(4) 1.0315(2)
H18 H 0.5020(5) -0.8031(4) 1.0321(2)
C10 C 0.3974(4) -0.6728(4) 1.0859(2)
H19 H 0.4265(4) -0.7096(4) 1.1242(2)
C11 C 0.3120(4) -0.5645(3) 1.0845(2)
H20 H 0.2822(4) -0.5257(3) 1.1222(2)
C12 C 0.2674(4) -0.5098(3) 1.02885(15)
H21 H 0.2075(4) -0.4343(3) 1.02882(15)
C13 C 0.3844(3) -0.4888(2) 0.84383(12)
C14 C 0.3787(4) -0.3881(3) 0.8090(2)
H22 H 0.3057(4) -0.3216(3) 0.8163(2)
C15 C 0.4798(5) -0.3838(4) 0.7631(2)
H23 H 0.4756(5) -0.3140(4) 0.7399(2)
C16 C 0.5845(4) -0.4794(3) 0.75127(15)
H24 H 0.6502(4) -0.4772(3) 0.71859(15)
C17 C 0.5944(3) -0.5773(3) 0.7864(2)
H25 H 0.6692(3) -0.6425(3) 0.7791(2)
C18 C 0.4959(3) -0.5836(3) 0.8331(2)
H26 H 0.5047(3) -0.6525(3) 0.8576(2)
C19 C 0.1560(3) -0.5896(2) 0.86871(13)
C20 C 0.0808(3) -0.6466(3) 0.9086(2)
H27 H 0.0855(3) -0.6439(3) 0.9522(2)
C21 C -0.0007(4) -0.7073(3) 0.8851(2)
H28 H -0.0515(4) -0.7456(3) 0.9125(2)
C22 C -0.0079(4) -0.7118(3) 0.8222(2)
H29 H -0.0647(4) -0.7525(3) 0.8065(2)
C23 C 0.0677(5) -0.6572(4) 0.7811(2)
H30 H 0.0632(5) -0.6620(4) 0.7377(2)
C24 C 0.1505(4) -0.5951(3) 0.8043(2)
H31 H 0.2018(4) -0.5574(3) 0.7768(2)
C25 C 0.1372(3) -0.3575(2) 0.91326(12)
C26 C 0.0020(3) -0.3304(2) 0.89853(13)
H32 H -0.0315(3) -0.3864(2) 0.88031(13)
C27 C -0.0838(3) -0.2211(3) 0.91067(15)
H33 H -0.1754(3) -0.2029(3) 0.90053(15)
C28 C -0.0362(3) -0.1389(3) 0.93736(15)
H34 H -0.0948(3) -0.0644(3) 0.94482(15)
C29 C 0.0974(4) -0.1653(3) 0.9533(2)
H35 H 0.1290(4) -0.1095(3) 0.9728(2)
C30 C 0.1848(3) -0.2735(3) 0.9407(2)
H36 H 0.2765(3) -0.2907(3) 0.9506(2)
P2 P 0.28129(7) 0.00737(6) 0.61562(3)
C31 C 0.2019(3) 0.0498(2) 0.54298(12)
C32 C 0.2238(3) -0.0277(3) 0.49478(13)
H37 H 0.2816(3) -0.1034(3) 0.49982(13)
C33 C 0.1606(3) 0.0060(3) 0.43922(15)
H38 H 0.1763(3) -0.0464(3) 0.40639(15)
C34 C 0.0750(3) 0.1164(3) 0.4322(2)
H39 H 0.0323(3) 0.1393(3) 0.3944(2)
C35 C 0.0513(3) 0.1934(3) 0.4799(2)
H40 H -0.0092(3) 0.2679(3) 0.4750(2)
C36 C 0.1157(3) 0.1620(3) 0.53476(14)
H41 H 0.1018(3) 0.2159(3) 0.56675(14)
C37 C 0.4004(3) -0.1334(2) 0.60868(12)
C38 C 0.3517(3) -0.2314(3) 0.6063(2)
H42 H 0.2573(3) -0.2233(3) 0.6098(2)
C39 C 0.4417(4) -0.3405(3) 0.5989(2)
H43 H 0.4085(4) -0.4063(3) 0.5970(2)
C40 C 0.5799(3) -0.3529(3) 0.59424(15)
H44 H 0.6411(3) -0.4270(3) 0.58908(15)
C41 C 0.6286(3) -0.2560(3) 0.59718(14)
H45 H 0.7231(3) -0.2649(3) 0.59442(14)
C42 C 0.5402(3) -0.1468(3) 0.60410(13)
H46 H 0.5742(3) -0.0814(3) 0.60574(13)
C43 C 0.3700(3) 0.1121(2) 0.63240(13)
C44 C 0.4316(3) 0.1649(3) 0.58383(15)
H47 H 0.4209(3) 0.1504(3) 0.54205(15)
C45 C 0.5084(3) 0.2385(3) 0.5971(2)
H48 H 0.5495(3) 0.2744(3) 0.5642(2)
C46 C 0.5252(4) 0.2598(3) 0.6576(2)
H49 H 0.5778(4) 0.3100(3) 0.6662(2)
C47 C 0.4647(5) 0.2073(4) 0.7062(2)
H50 H 0.4766(5) 0.2221(4) 0.7478(2)
C48 C 0.3867(4) 0.1333(3) 0.6940(2)
H51 H 0.3456(4) 0.0978(3) 0.7271(2)
C49 C 0.1583(3) 0.0002(2) 0.67831(12)
C50 C 0.0257(3) 0.0709(2) 0.67807(13)
H52 H -0.0028(3) 0.1204(2) 0.64329(13)
C51 C -0.0642(3) 0.0685(3) 0.72883(14)
H53 H -0.1543(3) 0.1157(3) 0.72822(14)
C52 C -0.0235(3) -0.0019(3) 0.78002(15)
H54 H -0.0858(3) -0.0035(3) 0.81428(15)
C53 C 0.1082(4) -0.0702(3) 0.7814(2)
H55 H 0.1367(4) -0.1171(3) 0.8171(2)
C54 C 0.1987(3) -0.0704(3) 0.73074(15)
H56 H 0.2884(3) -0.1185(3) 0.73165(15)

loop_
_atom_type_symbol
_atom_type_radius_bond
C 0.68
H 0.23
Cl 0.99
N 0.68
O 0.68
P 1.05
